data_1504538
loop_
_publ_author_name
'Zhao, Baoguo'
'Du, Haifeng'
'Shi, Yian'

_publ_section_title
;
 Cu(I)-catalyzed cycloguanidination of olefins.
;
_journal_issue 6
_journal_name_full 'Organic letters'
_journal_page_first 1087
_journal_page_last 1090
_journal_paper_doi 10.1021/ol702974s
_journal_volume 10
_journal_year 2008
_chemical_absolute_configuration unk
_chemical_formula_sum 'C22 H28 N4'
_chemical_formula_weight 348.48
_chemical_name_systematic
;

 ?

;
_space_group_IT_number 1
_symmetry_cell_setting triclinic
_symmetry_space_group_name_Hall 'P 1'
_symmetry_space_group_name_H-M 'P 1'
_atom_sites_solution_hydrogens geom
_atom_sites_solution_primary direct
_atom_sites_solution_secondary difmap
_audit_creation_method 'Bruker SHELXTL'
_cell_angle_alpha 105.763(2)
_cell_angle_beta 90.439(2)
_cell_angle_gamma 95.360(2)
_cell_formula_units_Z 2
_cell_length_a 8.8540(2)
_cell_length_b 10.1088(3)
_cell_length_c 11.9207(3)
_cell_measurement_reflns_used 4886
_cell_measurement_temperature 100(2)
_cell_measurement_theta_max 22.18
_cell_measurement_theta_min 2.35
_cell_volume 1021.72(5)
_computing_cell_refinement 'Bruker SMART'
_computing_data_collection 'Bruker SMART'
_computing_data_reduction 'Bruker SAINT'
_computing_molecular_graphics 'Bruker SHELXTL'
_computing_publication_material 'Bruker SHELXTL'
_computing_structure_refinement 'Bruker SHELXTL'
_computing_structure_solution 'Bruker SHELXTL'
_diffrn_ambient_temperature 100(2)
_diffrn_measured_fraction_theta_full 0.962
_diffrn_measured_fraction_theta_max 0.962
_diffrn_measurement_device_type 'Bruker Apex2 CCD area detector'
_diffrn_measurement_method 'phi and omega scans'
_diffrn_radiation_monochromator graphite
_diffrn_radiation_source 'fine-focus sealed tube'
_diffrn_radiation_type MoK\a
_diffrn_radiation_wavelength 0.71073
_diffrn_reflns_av_R_equivalents 0.0400
_diffrn_reflns_av_sigmaI/netI 0.1084
_diffrn_reflns_limit_h_max 13
_diffrn_reflns_limit_h_min -13
_diffrn_reflns_limit_k_max 15
_diffrn_reflns_limit_k_min -14
_diffrn_reflns_limit_l_max 17
_diffrn_reflns_limit_l_min -16
_diffrn_reflns_number 19956
_diffrn_reflns_theta_full 32.03
_diffrn_reflns_theta_max 32.03
_diffrn_reflns_theta_min 1.78
_exptl_absorpt_coefficient_mu 0.068
_exptl_absorpt_correction_T_max 0.9971
_exptl_absorpt_correction_T_min 0.9869
_exptl_absorpt_correction_type multi-scan
_exptl_absorpt_process_details 'SADABS, SHeldrick, 1997'
_exptl_crystal_colour colorless
_exptl_crystal_density_diffrn 1.133
_exptl_crystal_density_meas ?
_exptl_crystal_density_method 'not measured'
_exptl_crystal_description plate
_exptl_crystal_F_000 376
_exptl_crystal_size_max 0.19
_exptl_crystal_size_mid 0.19
_exptl_crystal_size_min 0.04
_refine_diff_density_max 0.140
_refine_diff_density_min -0.137
_refine_diff_density_rms 0.031
_refine_ls_extinction_coef 0.0213(18)
_refine_ls_extinction_expression Fc^*^=kFc[1+0.001xFc^2^\l^3^/sin(2\q)]^-1/4^
_refine_ls_extinction_method SHELXL
_refine_ls_goodness_of_fit_ref 0.933
_refine_ls_hydrogen_treatment constr
_refine_ls_matrix_type full
_refine_ls_number_parameters 470
_refine_ls_number_reflns 10819
_refine_ls_number_restraints 3
_refine_ls_restrained_S_all 0.933
_refine_ls_R_factor_all 0.1671
_refine_ls_R_factor_gt 0.0542
_refine_ls_shift/su_max 0.000
_refine_ls_shift/su_mean 0.000
_refine_ls_structure_factor_coef Fsqd
_refine_ls_weighting_details 'calc w=1/[\s^2^(Fo^2^)+(0.0405P)^2^+0.0000P] where P=(Fo^2^+2Fc^2^)/3'
_refine_ls_weighting_scheme calc
_refine_ls_wR_factor_gt 0.0887
_refine_ls_wR_factor_ref 0.1195
_reflns_number_gt 4614
_reflns_number_total 10819
_reflns_threshold_expression >2sigma(I)
_cod_data_source_file ol702974s-file001.cif
_cod_data_source_block ys170r_0m
_cod_depositor_comments
;
The following automatic conversions were performed:

'_symmetry_cell_setting' value 'Triclinic' changed to 'triclinic'
according to /home/saulius/struct/CIF-dictionaries/cif_core.dic
dictionary named 'cif_core.dic' version 2.4.1 from 2010-06-29.

Automatic conversion script
Id: cif_fix_values 1715 2011-07-08 13:25:40Z adriana 

The following automatic conversions were performed:

'_exptl_crystal_density_meas' value 'not measured' was changed to '?'
- the value is perceived as not measured.

Automatic conversion script
Id: cif_fix_values 3008 2015-01-20 13:52:24Z robertas 
;
_cod_original_sg_symbol_H-M P1
_cod_database_code 1504538

loop_
_symmetry_equiv_pos_as_xyz
'x, y, z'

loop_
_atom_site_label
_atom_site_type_symbol
_atom_site_fract_x
_atom_site_fract_y
_atom_site_fract_z
_atom_site_U_iso_or_equiv
_atom_site_adp_type
_atom_site_occupancy
_atom_site_symmetry_multiplicity
_atom_site_calc_flag
_atom_site_refinement_flags
N1 N -0.2422(2) -0.2532(2) 0.66682(18) 0.0451(6) Uani 1 1 d .
N2 N -0.2820(2) -0.1009(2) 0.83603(17) 0.0423(5) Uani 1 1 d .
N3 N -0.4923(2) -0.2422(2) 0.7151(2) 0.0560(6) Uani 1 1 d .
N4 N -0.7374(3) -0.1655(3) 0.7844(2) 0.0709(8) Uani 1 1 d .
C1 C 0.1188(3) 0.2362(3) 0.7748(2) 0.0441(7) Uani 1 1 d .
C2 C 0.2537(3) 0.3211(3) 0.8204(2) 0.0608(8) Uani 1 1 d .
H2A H 0.3087 0.3045 0.8832 0.073 Uiso 1 1 calc R
C3 C 0.3054(4) 0.4264(3) 0.7752(3) 0.0744(10) Uani 1 1 d .
H3B H 0.3960 0.4827 0.8067 0.089 Uiso 1 1 calc R
C4 C 0.2257(4) 0.4521(3) 0.6825(3) 0.0775(10) Uani 1 1 d .
H4A H 0.2628 0.5253 0.6511 0.093 Uiso 1 1 calc R
C5 C 0.0963(4) 0.3730(3) 0.6376(3) 0.0640(8) Uani 1 1 d .
H5A H 0.0438 0.3910 0.5744 0.077 Uiso 1 1 calc R
C6 C 0.0372(3) 0.2638(3) 0.6831(2) 0.0461(7) Uani 1 1 d .
C7 C -0.0996(3) 0.1809(3) 0.6395(2) 0.0506(7) Uani 1 1 d .
H7A H -0.1557 0.1987 0.5779 0.061 Uiso 1 1 calc R
C8 C -0.1517(3) 0.0758(3) 0.6848(2) 0.0494(7) Uani 1 1 d .
H8A H -0.2446 0.0223 0.6551 0.059 Uiso 1 1 calc R
C9 C -0.0695(3) 0.0455(2) 0.7755(2) 0.0396(6) Uani 1 1 d .
C10 C 0.0625(3) 0.1252(3) 0.8192(2) 0.0445(7) Uani 1 1 d .
H10A H 0.1176 0.1057 0.8805 0.053 Uiso 1 1 calc R
C11 C -0.1175(3) -0.0813(3) 0.8170(2) 0.0442(7) Uani 1 1 d .
H11A H -0.0590 -0.0763 0.8903 0.053 Uiso 1 1 calc R
C12 C -0.0932(3) -0.2138(3) 0.7256(2) 0.0488(7) Uani 1 1 d .
H12A H -0.0145 -0.1977 0.6709 0.059 Uiso 1 1 calc R
H12B H -0.0636 -0.2852 0.7619 0.059 Uiso 1 1 calc R
C13 C -0.3495(3) -0.1973(3) 0.7424(2) 0.0420(6) Uani 1 1 d .
C14 C -0.3558(3) -0.0183(3) 0.9404(2) 0.0569(8) Uani 1 1 d .
C15 C -0.2323(3) 0.0611(4) 1.0303(3) 0.0880(12) Uani 1 1 d .
H15A H -0.1687 0.1248 0.9972 0.132 Uiso 1 1 calc R
H15B H -0.1694 -0.0042 1.0509 0.132 Uiso 1 1 calc R
H15C H -0.2796 0.1137 1.1003 0.132 Uiso 1 1 calc R
C16 C -0.4477(4) 0.0865(3) 0.9058(3) 0.0776(10) Uani 1 1 d .
H16A H -0.3809 0.1456 0.8704 0.116 Uiso 1 1 calc R
H16B H -0.4920 0.1435 0.9753 0.116 Uiso 1 1 calc R
H16C H -0.5291 0.0373 0.8495 0.116 Uiso 1 1 calc R
C17 C -0.4513(3) -0.1146(4) 0.9978(3) 0.0810(10) Uani 1 1 d .
H17A H -0.3865 -0.1780 1.0192 0.121 Uiso 1 1 calc R
H17B H -0.5322 -0.1678 0.9428 0.121 Uiso 1 1 calc R
H17C H -0.4963 -0.0596 1.0679 0.121 Uiso 1 1 calc R
C18 C -0.2708(3) -0.3779(3) 0.5664(2) 0.0501(7) Uani 1 1 d .
C19 C -0.3192(4) -0.5022(3) 0.6103(3) 0.0840(11) Uani 1 1 d .
H19A H -0.4142 -0.4878 0.6516 0.126 Uiso 1 1 calc R
H19B H -0.2402 -0.5141 0.6637 0.126 Uiso 1 1 calc R
H19C H -0.3347 -0.5850 0.5441 0.126 Uiso 1 1 calc R
C20 C -0.3862(4) -0.3542(4) 0.4800(3) 0.0898(11) Uani 1 1 d .
H20A H -0.4832 -0.3381 0.5180 0.135 Uiso 1 1 calc R
H20B H -0.4007 -0.4358 0.4126 0.135 Uiso 1 1 calc R
H20C H -0.3491 -0.2735 0.4539 0.135 Uiso 1 1 calc R
C21 C -0.1231(3) -0.4008(3) 0.5011(3) 0.0712(9) Uani 1 1 d .
H21A H -0.0929 -0.3212 0.4713 0.107 Uiso 1 1 calc R
H21B H -0.1387 -0.4845 0.4358 0.107 Uiso 1 1 calc R
H21C H -0.0431 -0.4112 0.5544 0.107 Uiso 1 1 calc R
C22 C -0.6173(3) -0.1934(3) 0.7578(2) 0.0502(7) Uani 1 1 d .
N1A N 0.1873(2) 0.2292(2) 0.27153(18) 0.0464(6) Uani 1 1 d .
N2A N 0.2350(2) 0.0739(2) 0.36617(17) 0.0456(6) Uani 1 1 d .
N3A N 0.4382(3) 0.2301(2) 0.3225(2) 0.0615(7) Uani 1 1 d .
N4A N 0.6888(3) 0.1642(3) 0.3590(3) 0.0937(10) Uani 1 1 d .
C1A C -0.0312(3) -0.3191(3) 0.0383(2) 0.0499(7) Uani 1 1 d .
C2A C -0.0679(3) -0.4397(3) -0.0557(2) 0.0634(9) Uani 1 1 d .
H2AA H -0.0043 -0.4591 -0.1208 0.076 Uiso 1 1 calc R
C3A C -0.1920(4) -0.5266(3) -0.0531(3) 0.0793(10) Uani 1 1 d .
H3AB H -0.2144 -0.6071 -0.1161 0.095 Uiso 1 1 calc R
C4A C -0.2886(4) -0.4997(3) 0.0415(3) 0.0835(11) Uani 1 1 d .
H4AA H -0.3767 -0.5611 0.0414 0.100 Uiso 1 1 calc R
C5A C -0.2566(4) -0.3861(3) 0.1334(3) 0.0726(9) Uani 1 1 d .
H5AA H -0.3217 -0.3695 0.1976 0.087 Uiso 1 1 calc R
C6A C -0.1282(3) -0.2928(3) 0.1342(2) 0.0494(7) Uani 1 1 d .
C7A C -0.0889(3) -0.1737(3) 0.2289(2) 0.0513(7) Uani 1 1 d .
H7AA H -0.1525 -0.1554 0.2940 0.062 Uiso 1 1 calc R
C8A C 0.0376(3) -0.0845(3) 0.2294(2) 0.0448(7) Uani 1 1 d .
C9A C 0.1289(3) -0.1121(3) 0.1308(2) 0.0564(8) Uani 1 1 d .
H9AA H 0.2157 -0.0500 0.1289 0.068 Uiso 1 1 calc R
C10A C 0.0960(3) -0.2251(3) 0.0383(2) 0.0563(8) Uani 1 1 d .
H10B H 0.1597 -0.2405 -0.0268 0.068 Uiso 1 1 calc R
C11A C 0.0718(3) 0.0440(3) 0.3308(2) 0.0444(7) Uani 1 1 d .
H11B H 0.0113 0.0339 0.3991 0.053 Uiso 1 1 calc R
C12A C 0.0394(3) 0.1762(3) 0.3015(2) 0.0494(7) Uani 1 1 d .
H12C H -0.0344 0.1567 0.2349 0.059 Uiso 1 1 calc R
H12D H -0.0003 0.2423 0.3694 0.059 Uiso 1 1 calc R
C13A C 0.2967(3) 0.1769(3) 0.3224(2) 0.0436(7) Uani 1 1 d .
C14A C 0.3143(3) -0.0094(3) 0.4307(2) 0.0565(7) Uani 1 1 d .
C15A C 0.4110(4) -0.1079(3) 0.3474(3) 0.0796(10) Uani 1 1 d .
H15D H 0.4888 -0.0543 0.3154 0.119 Uiso 1 1 calc R
H15E H 0.3461 -0.1687 0.2836 0.119 Uiso 1 1 calc R
H15F H 0.4599 -0.1637 0.3899 0.119 Uiso 1 1 calc R
C16A C 0.1934(4) -0.0976(4) 0.4788(3) 0.0799(10) Uani 1 1 d .
H16D H 0.1318 -0.1604 0.4139 0.120 Uiso 1 1 calc R
H16E H 0.1279 -0.0370 0.5307 0.120 Uiso 1 1 calc R
H16F H 0.2435 -0.1515 0.5224 0.120 Uiso 1 1 calc R
C17A C 0.4050(3) 0.0860(3) 0.5355(2) 0.0708(9) Uani 1 1 d .
H17D H 0.4840 0.1437 0.5086 0.106 Uiso 1 1 calc R
H17E H 0.4523 0.0306 0.5792 0.106 Uiso 1 1 calc R
H17F H 0.3371 0.1452 0.5861 0.106 Uiso 1 1 calc R
C18A C 0.2058(3) 0.3621(3) 0.2389(2) 0.0530(7) Uani 1 1 d .
C19A C 0.3338(4) 0.3593(4) 0.1521(3) 0.0986(12) Uani 1 1 d .
H19D H 0.3098 0.2818 0.0824 0.148 Uiso 1 1 calc R
H19E H 0.4296 0.3480 0.1886 0.148 Uiso 1 1 calc R
H19F H 0.3437 0.4461 0.1299 0.148 Uiso 1 1 calc R
C20A C 0.0582(4) 0.3805(4) 0.1812(3) 0.0856(11) Uani 1 1 d .
H20D H -0.0241 0.3830 0.2360 0.128 Uiso 1 1 calc R
H20E H 0.0343 0.3031 0.1115 0.128 Uiso 1 1 calc R
H20F H 0.0694 0.4673 0.1589 0.128 Uiso 1 1 calc R
C21A C 0.2399(4) 0.4811(3) 0.3487(3) 0.0785(10) Uani 1 1 d .
H21D H 0.1571 0.4808 0.4028 0.118 Uiso 1 1 calc R
H21E H 0.2494 0.5688 0.3279 0.118 Uiso 1 1 calc R
H21F H 0.3351 0.4701 0.3862 0.118 Uiso 1 1 calc R
C22A C 0.5667(4) 0.1873(3) 0.3443(2) 0.0647(9) Uani 1 1 d .

loop_
_atom_site_aniso_label
_atom_site_aniso_U_11
_atom_site_aniso_U_22
_atom_site_aniso_U_33
_atom_site_aniso_U_23
_atom_site_aniso_U_13
_atom_site_aniso_U_12
N1 0.0284(11) 0.0464(13) 0.0560(14) 0.0077(11) -0.0016(10) 0.0003(10)
N2 0.0344(12) 0.0452(13) 0.0434(13) 0.0088(10) -0.0005(10) -0.0052(10)
N3 0.0272(12) 0.0572(15) 0.0711(16) -0.0010(12) 0.0001(11) -0.0027(11)
N4 0.0383(14) 0.089(2) 0.0825(19) 0.0168(15) 0.0043(13) 0.0087(14)
C1 0.0429(15) 0.0431(16) 0.0428(15) 0.0089(13) 0.0063(13) -0.0047(13)
C2 0.0560(19) 0.068(2) 0.0544(18) 0.0174(16) -0.0020(15) -0.0174(16)
C3 0.076(2) 0.070(2) 0.066(2) 0.0123(19) 0.0060(19) -0.0292(19)
C4 0.099(3) 0.053(2) 0.078(2) 0.0207(18) 0.018(2) -0.0135(19)
C5 0.088(2) 0.0469(18) 0.0591(19) 0.0204(16) 0.0108(17) 0.0011(17)
C6 0.0531(17) 0.0371(16) 0.0482(17) 0.0114(13) 0.0064(14) 0.0049(13)
C7 0.0554(18) 0.0469(17) 0.0530(17) 0.0183(14) -0.0040(14) 0.0086(14)
C8 0.0428(15) 0.0484(17) 0.0560(17) 0.0136(14) -0.0084(13) 0.0018(13)
C9 0.0353(15) 0.0403(15) 0.0426(15) 0.0117(13) -0.0013(12) 0.0003(12)
C10 0.0389(15) 0.0512(17) 0.0419(15) 0.0129(13) -0.0042(12) -0.0025(13)
C11 0.0294(14) 0.0503(17) 0.0549(17) 0.0202(14) -0.0077(12) -0.0019(12)
C12 0.0323(15) 0.0480(17) 0.0672(19) 0.0176(14) -0.0011(13) 0.0042(13)
C13 0.0325(15) 0.0421(15) 0.0499(16) 0.0113(13) -0.0010(12) 0.0006(12)
C14 0.0492(17) 0.071(2) 0.0427(16) 0.0034(15) 0.0021(14) 0.0004(16)
C15 0.064(2) 0.121(3) 0.0531(19) -0.0130(19) -0.0035(16) -0.013(2)
C16 0.075(2) 0.062(2) 0.082(2) -0.0073(18) 0.0096(18) 0.0166(18)
C17 0.059(2) 0.128(3) 0.061(2) 0.039(2) 0.0064(16) -0.005(2)
C18 0.0410(15) 0.0499(17) 0.0546(17) 0.0053(14) 0.0038(13) 0.0076(13)
C19 0.093(3) 0.048(2) 0.103(3) 0.0102(19) 0.026(2) -0.0063(18)
C20 0.076(2) 0.122(3) 0.058(2) -0.004(2) -0.0098(18) 0.026(2)
C21 0.069(2) 0.068(2) 0.072(2) 0.0075(17) 0.0190(17) 0.0164(17)
C22 0.0355(16) 0.0520(17) 0.0586(18) 0.0099(14) -0.0003(14) -0.0034(13)
N1A 0.0316(12) 0.0480(14) 0.0607(15) 0.0181(11) -0.0041(11) -0.0006(10)
N2A 0.0368(13) 0.0509(15) 0.0479(13) 0.0125(11) -0.0023(10) 0.0016(11)
N3A 0.0333(14) 0.0732(18) 0.0797(18) 0.0266(14) -0.0008(12) -0.0024(13)
N4A 0.0405(16) 0.144(3) 0.092(2) 0.0238(19) 0.0016(15) 0.0114(17)
C1A 0.0566(17) 0.0439(16) 0.0491(17) 0.0133(14) 0.0012(14) 0.0020(14)
C2A 0.078(2) 0.0571(19) 0.0511(18) 0.0102(16) -0.0003(16) 0.0026(17)
C3A 0.107(3) 0.057(2) 0.061(2) 0.0020(17) -0.003(2) -0.015(2)
C4A 0.091(3) 0.068(2) 0.077(2) 0.006(2) 0.000(2) -0.026(2)
C5A 0.073(2) 0.071(2) 0.064(2) 0.0097(19) 0.0086(17) -0.0161(18)
C6A 0.0512(17) 0.0448(17) 0.0469(17) 0.0076(14) 0.0019(13) -0.0067(14)
C7A 0.0464(17) 0.0586(19) 0.0473(16) 0.0128(14) 0.0083(13) 0.0017(14)
C8A 0.0404(15) 0.0438(16) 0.0469(16) 0.0093(13) 0.0036(12) -0.0028(13)
C9A 0.0475(17) 0.0587(19) 0.0576(18) 0.0108(16) 0.0097(14) -0.0068(14)
C10A 0.0555(18) 0.0609(19) 0.0498(17) 0.0121(16) 0.0133(14) 0.0002(15)
C11A 0.0380(15) 0.0461(17) 0.0462(16) 0.0097(13) 0.0036(12) -0.0023(12)
C12A 0.0335(15) 0.0514(17) 0.0567(17) 0.0041(14) -0.0029(12) 0.0030(13)
C13A 0.0351(16) 0.0486(16) 0.0423(15) 0.0060(13) 0.0001(12) -0.0010(13)
C14A 0.0579(18) 0.0632(19) 0.0525(18) 0.0201(15) -0.0024(14) 0.0140(15)
C15A 0.090(2) 0.072(2) 0.083(2) 0.0234(19) 0.0014(19) 0.0323(19)
C16A 0.090(2) 0.082(2) 0.083(2) 0.0509(19) 0.0049(19) 0.0016(19)
C17A 0.064(2) 0.105(3) 0.0452(18) 0.0215(18) -0.0061(15) 0.0142(19)
C18A 0.0562(18) 0.0512(18) 0.0537(17) 0.0171(15) 0.0057(15) 0.0071(14)
C19A 0.116(3) 0.118(3) 0.085(3) 0.058(2) 0.046(2) 0.036(2)
C20A 0.095(3) 0.073(2) 0.095(3) 0.033(2) -0.024(2) 0.016(2)
C21A 0.086(2) 0.0507(19) 0.089(3) 0.0068(18) 0.0028(19) -0.0050(17)
C22A 0.043(2) 0.086(2) 0.0564(19) 0.0082(17) 0.0038(15) -0.0053(18)

loop_
_atom_type_symbol
_atom_type_description
_atom_type_scat_dispersion_real
_atom_type_scat_dispersion_imag
_atom_type_scat_source
C C 0.0033 0.0016 'International Tables Vol C Tables 4.2.6.8 and 6.1.1.4'
H H 0.0000 0.0000 'International Tables Vol C Tables 4.2.6.8 and 6.1.1.4'
N N 0.0061 0.0033 'International Tables Vol C Tables 4.2.6.8 and 6.1.1.4'

loop_
_geom_angle_atom_site_label_1
_geom_angle_atom_site_label_2
_geom_angle_atom_site_label_3
_geom_angle
C13 N1 C12 108.7(2)
C13 N1 C18 125.02(19)
C12 N1 C18 121.37(19)
C13 N2 C11 109.03(19)
C13 N2 C14 127.88(19)
C11 N2 C14 123.00(18)
C22 N3 C13 131.4(2)
C6 C1 C2 118.9(2)
C6 C1 C10 119.0(2)
C2 C1 C10 122.1(3)
C3 C2 C1 120.6(3)
C2 C3 C4 120.4(3)
C5 C4 C3 120.2(3)
C4 C5 C6 121.3(3)
C1 C6 C7 118.8(2)
C1 C6 C5 118.5(2)
C7 C6 C5 122.7(3)
C8 C7 C6 120.9(3)
C7 C8 C9 120.9(2)
C10 C9 C8 119.0(2)
C10 C9 C11 119.7(2)
C8 C9 C11 121.1(2)
C9 C10 C1 121.4(2)
N2 C11 C12 101.92(18)
N2 C11 C9 114.0(2)
C12 C11 C9 111.8(2)
N1 C12 C11 102.35(18)
N3 C13 N2 131.7(2)
N3 C13 N1 118.1(2)
N2 C13 N1 110.1(2)
N2 C14 C15 108.7(2)
N2 C14 C17 110.0(2)
C15 C14 C17 106.8(3)
N2 C14 C16 109.7(2)
C15 C14 C16 108.3(3)
C17 C14 C16 113.1(2)
N1 C18 C19 109.5(2)
N1 C18 C20 110.4(2)
C19 C18 C20 112.8(3)
N1 C18 C21 108.2(2)
C19 C18 C21 109.5(2)
C20 C18 C21 106.2(2)
N4 C22 N3 170.7(3)
C13A N1A C12A 109.0(2)
C13A N1A C18A 125.4(2)
C12A N1A C18A 120.2(2)
C13A N2A C11A 109.0(2)
C13A N2A C14A 128.1(2)
C11A N2A C14A 122.7(2)
C22A N3A C13A 131.9(3)
C10A C1A C6A 119.3(2)
C10A C1A C2A 122.3(2)
C6A C1A C2A 118.4(2)
C3A C2A C1A 120.5(3)
C2A C3A C4A 120.9(3)
C5A C4A C3A 120.2(3)
C4A C5A C6A 120.7(3)
C5A C6A C1A 119.2(2)
C5A C6A C7A 122.7(2)
C1A C6A C7A 118.1(2)
C8A C7A C6A 122.2(2)
C7A C8A C9A 118.0(2)
C7A C8A C11A 120.2(2)
C9A C8A C11A 121.7(2)
C10A C9A C8A 121.8(2)
C9A C10A C1A 120.6(2)
N2A C11A C8A 113.4(2)
N2A C11A C12A 101.48(18)
C8A C11A C12A 113.2(2)
N1A C12A C11A 103.07(19)
N3A C13A N1A 118.4(3)
N3A C13A N2A 131.0(3)
N1A C13A N2A 110.6(2)
N2A C14A C17A 110.1(2)
N2A C14A C15A 110.1(2)
C17A C14A C15A 113.2(2)
N2A C14A C16A 108.5(2)
C17A C14A C16A 106.9(2)
C15A C14A C16A 107.8(2)
N1A C18A C20A 108.8(2)
N1A C18A C21A 109.2(2)
C20A C18A C21A 109.0(3)
N1A C18A C19A 110.1(2)
C20A C18A C19A 108.8(3)
C21A C18A C19A 110.8(2)
N4A C22A N3A 170.9(4)

loop_
_geom_bond_atom_site_label_1
_geom_bond_atom_site_label_2
_geom_bond_distance
N1 C13 1.367(3)
N1 C12 1.459(3)
N1 C18 1.484(3)
N2 C13 1.358(3)
N2 C11 1.479(3)
N2 C14 1.491(3)
N3 C22 1.305(3)
N3 C13 1.311(3)
N4 C22 1.150(3)
C1 C6 1.410(3)
C1 C2 1.415(4)
C1 C10 1.418(3)
C2 C3 1.362(4)
C3 C4 1.402(5)
C4 C5 1.351(4)
C5 C6 1.417(4)
C6 C7 1.415(3)
C7 C8 1.362(3)
C8 C9 1.416(3)
C9 C10 1.368(3)
C9 C11 1.520(3)
C11 C12 1.514(4)
C14 C15 1.529(4)
C14 C17 1.531(4)
C14 C16 1.532(4)
C18 C19 1.516(4)
C18 C20 1.525(4)
C18 C21 1.531(3)
N1A C13A 1.358(3)
N1A C12A 1.452(3)
N1A C18A 1.492(3)
N2A C13A 1.360(3)
N2A C11A 1.482(3)
N2A C14A 1.499(4)
N3A C22A 1.303(4)
N3A C13A 1.317(3)
N4A C22A 1.149(4)
C1A C10A 1.404(3)
C1A C6A 1.416(3)
C1A C2A 1.423(4)
C2A C3A 1.347(4)
C3A C4A 1.403(4)
C4A C5A 1.360(4)
C5A C6A 1.405(3)
C6A C7A 1.423(3)
C7A C8A 1.369(3)
C8A C9A 1.411(3)
C8A C11A 1.519(3)
C9A C10A 1.362(3)
C11A C12A 1.522(4)
C14A C17A 1.524(4)
C14A C15A 1.531(4)
C14A C16A 1.543(4)
C18A C20A 1.522(4)
C18A C21A 1.524(4)
C18A C19A 1.538(4)
